data_7051629
loop_
_publ_author_name
'Galbraith, Ewan'
'Kelly, Andrew M.'
'Fossey, John S.'
'Kociok-K\"ohn, Gabriele'
'Davidson, Matthew G.'
'Bull, Steven D.'
'James, Tony D.'

_publ_section_title
;
 Dynamic covalent self-assembled macrocycles prepared from
 2-formyl-aryl-boronic acids and 1,2-amino alcohols
;
_journal_issue 1
_journal_name_full 'New J. Chem.'
_journal_page_first 181
_journal_page_last 185
_journal_paper_doi 10.1039/B815138E
_journal_volume 33
_journal_year 2009
_chemical_absolute_configuration unk
_chemical_formula_moiety 'C24 H30 B2 N2 O3, 2(C H Cl3)'
_chemical_formula_sum 'C26 H32 B2 Cl6 N2 O3'
_chemical_formula_weight 654.86
_chemical_name_systematic
;
?
;
_space_group_IT_number 4
_symmetry_cell_setting monoclinic
_symmetry_Int_Tables_number 4
_symmetry_space_group_name_Hall 'P 2yb'
_symmetry_space_group_name_H-M 'P 1 21 1'
_atom_sites_solution_hydrogens geom
_atom_sites_solution_primary direct
_atom_sites_solution_secondary difmap
_audit_creation_method SHELXL-97
_cell_angle_alpha 90.00
_cell_angle_beta 90.4398(10)
_cell_angle_gamma 90.00
_cell_formula_units_Z 2
_cell_length_a 12.8270(2)
_cell_length_b 9.1145(2)
_cell_length_c 13.5149(3)
_cell_measurement_reflns_used 13932
_cell_measurement_temperature 150(2)
_cell_measurement_theta_max 27.485
_cell_measurement_theta_min 2.910
_cell_volume 1580.00(6)
_computing_cell_refinement 'HKL Scalepack (Otwinowski & Minor 1997)'
_computing_data_collection 'Collect, Nonius program suite version 1.9 (1997)'
_computing_data_reduction 'Denzo and Scalepack (Otwinowski & Minor, 1997)'
_computing_molecular_graphics 'ORTEP3 for Windows - L. J. Farrugia, J. Appl. Crystallogr. 1997, 30, 565'
_computing_publication_material 'SHELX97-2, G. M. Sheldrick'
_computing_structure_refinement
;
SHELX97-2 Program for Crystal Structure Analysis. G. M. Sheldrick,
Institut f. Anorg. Chemie der Universit\"at, Tammanstrasse 4,
D-3400 G\"ottingen, Germany, 1998.
;
_computing_structure_solution
;
SIR97- Altomare A., Burla M.C., Camalli M., Cascarano G.L., Giacovazzo C. ,
Guagliardi A., Moliterni A.G.G., Polidori G.,Spagna R.
(1999) J. Appl. Cryst. 32, 115-119.
;
_diffrn_ambient_temperature 150(2)
_diffrn_measured_fraction_theta_full 0.994
_diffrn_measured_fraction_theta_max 0.994
_diffrn_measurement_device_type 'Nonius Kappa CCD'
_diffrn_measurement_method '167 2.0 degree images with \w scans'
_diffrn_radiation_monochromator graphite
_diffrn_radiation_source 'fine-focus sealed tube'
_diffrn_radiation_type MoK\a
_diffrn_radiation_wavelength 0.71073
_diffrn_reflns_av_R_equivalents 0.0302
_diffrn_reflns_av_sigmaI/netI 0.0352
_diffrn_reflns_limit_h_max 16
_diffrn_reflns_limit_h_min -16
_diffrn_reflns_limit_k_max 11
_diffrn_reflns_limit_k_min -11
_diffrn_reflns_limit_l_max 17
_diffrn_reflns_limit_l_min -17
_diffrn_reflns_number 17416
_diffrn_reflns_theta_full 27.48
_diffrn_reflns_theta_max 27.48
_diffrn_reflns_theta_min 4.16
_diffrn_standards_decay_% 0
_diffrn_standards_number 0
_exptl_absorpt_coefficient_mu 0.574
_exptl_absorpt_correction_T_max 0.8697
_exptl_absorpt_correction_T_min 0.7622
_exptl_absorpt_correction_type multi-scan
_exptl_absorpt_process_details
;
multi-scan from symmetry-related measurements
Sortav (Blessing 1995)
;
_exptl_crystal_colour colourless
_exptl_crystal_density_diffrn 1.376
_exptl_crystal_density_method 'not measured'
_exptl_crystal_description block
_exptl_crystal_F_000 676
_exptl_crystal_size_max 0.50
_exptl_crystal_size_mid 0.40
_exptl_crystal_size_min 0.25
_refine_diff_density_max 0.613
_refine_diff_density_min -0.649
_refine_diff_density_rms 0.049
_refine_ls_abs_structure_details 'Flack H D (1983), Acta Cryst. A39, 876-881'
_refine_ls_abs_structure_Flack 0.45(5)
_refine_ls_extinction_method none
_refine_ls_goodness_of_fit_ref 1.038
_refine_ls_hydrogen_treatment constr
_refine_ls_matrix_type full
_refine_ls_number_parameters 372
_refine_ls_number_reflns 6826
_refine_ls_number_restraints 1
_refine_ls_restrained_S_all 1.038
_refine_ls_R_factor_all 0.0475
_refine_ls_R_factor_gt 0.0437
_refine_ls_shift/su_max 0.001
_refine_ls_shift/su_mean 0.000
_refine_ls_structure_factor_coef Fsqd
_refine_ls_weighting_details 'calc w=1/[\s^2^(Fo^2^)+(0.0380P)^2^+1.0797P] where P=(Fo^2^+2Fc^2^)/3'
_refine_ls_weighting_scheme calc
_refine_ls_wR_factor_gt 0.1027
_refine_ls_wR_factor_ref 0.1059
_reflns_number_gt 6398
_reflns_number_total 6826
_reflns_threshold_expression >2sigma(I)
_cod_data_source_file B815138E.txt
_cod_data_source_block k07tdj1
_cod_original_cell_volume 1580.10(6)
_cod_original_sg_symbol_H-M 'P 21'
_cod_database_code 7051629

loop_
_symmetry_equiv_pos_as_xyz
'x, y, z'
'-x, y+1/2, -z'

loop_
_atom_site_label
_atom_site_type_symbol
_atom_site_fract_x
_atom_site_fract_y
_atom_site_fract_z
_atom_site_U_iso_or_equiv
_atom_site_adp_type
_atom_site_occupancy
_atom_site_symmetry_multiplicity
_atom_site_calc_flag
_atom_site_refinement_flags
_atom_site_disorder_assembly
_atom_site_disorder_group
B1 B 0.0773(2) 0.4849(3) 0.17007(18) 0.0265(5) Uani 1 1 d . . .
B2 B 0.2107(2) 0.5704(3) 0.29049(18) 0.0267(5) Uani 1 1 d . . .
N1 N 0.10825(16) 0.5931(2) 0.07371(13) 0.0286(4) Uani 1 1 d . . .
N2 N 0.24392(16) 0.4122(2) 0.34239(14) 0.0291(4) Uani 1 1 d . . .
O1 O 0.13086(13) 0.34625(19) 0.15487(11) 0.0289(4) Uani 1 1 d . . .
O2 O 0.28834(13) 0.5933(2) 0.21331(12) 0.0296(3) Uani 1 1 d . . .
O3 O 0.10477(12) 0.56318(18) 0.25777(11) 0.0265(3) Uani 1 1 d . . .
C1 C -0.04757(19) 0.4841(3) 0.14700(17) 0.0284(5) Uani 1 1 d . . .
C2 C -0.13127(19) 0.4109(3) 0.18986(17) 0.0305(5) Uani 1 1 d . . .
H2 H -0.1195 0.3453 0.2435 0.037 Uiso 1 1 calc R . .
C3 C -0.2326(2) 0.4339(3) 0.15395(18) 0.0368(6) Uani 1 1 d . . .
H3 H -0.2892 0.3837 0.1836 0.044 Uiso 1 1 calc R . .
C4 C -0.2516(2) 0.5292(4) 0.0755(2) 0.0402(6) Uani 1 1 d . . .
H4 H -0.3210 0.5441 0.0524 0.048 Uiso 1 1 calc R . .
C5 C -0.1700(2) 0.6026(3) 0.03077(18) 0.0370(6) Uani 1 1 d . . .
H5 H -0.1819 0.6682 -0.0227 0.044 Uiso 1 1 calc R . .
C6 C -0.0703(2) 0.5766(3) 0.06695(17) 0.0316(5) Uani 1 1 d . . .
C7 C 0.0261(2) 0.6405(3) 0.02942(17) 0.0331(5) Uani 1 1 d . . .
H7 H 0.0278 0.7103 -0.0227 0.040 Uiso 1 1 calc R . .
C8 C 0.2139(2) 0.6470(3) 0.04947(18) 0.0322(5) Uani 1 1 d . . .
H8 H 0.2060 0.7309 0.0023 0.039 Uiso 1 1 calc R . .
C9 C 0.2749(2) 0.5252(3) -0.00321(19) 0.0386(6) Uani 1 1 d . . .
H9 H 0.2742 0.4358 0.0396 0.046 Uiso 1 1 calc R . .
C10 C 0.2243(3) 0.4864(4) -0.1024(2) 0.0497(8) Uani 1 1 d . . .
H10A H 0.1519 0.4563 -0.0918 0.075 Uiso 1 1 calc R . .
H10B H 0.2628 0.4057 -0.1331 0.075 Uiso 1 1 calc R . .
H10C H 0.2257 0.5723 -0.1460 0.075 Uiso 1 1 calc R . .
C11 C 0.3881(3) 0.5705(5) -0.0187(2) 0.0568(9) Uani 1 1 d . . .
H11A H 0.4255 0.4911 -0.0520 0.085 Uiso 1 1 calc R . .
H11B H 0.4210 0.5904 0.0455 0.085 Uiso 1 1 calc R . .
H11C H 0.3903 0.6592 -0.0597 0.085 Uiso 1 1 calc R . .
C12 C 0.26436(19) 0.7055(3) 0.14423(18) 0.0327(5) Uani 1 1 d . . .
H12A H 0.3292 0.7582 0.1271 0.039 Uiso 1 1 calc R . .
H12B H 0.2165 0.7768 0.1754 0.039 Uiso 1 1 calc R . .
C13 C 0.22704(18) 0.6715(3) 0.38864(18) 0.0314(5) Uani 1 1 d . . .
C14 C 0.2186(2) 0.8218(3) 0.4061(2) 0.0394(6) Uani 1 1 d . . .
H14 H 0.1994 0.8860 0.3537 0.047 Uiso 1 1 calc R . .
C15 C 0.2383(2) 0.8782(4) 0.5004(2) 0.0501(8) Uani 1 1 d . . .
H15 H 0.2314 0.9805 0.5121 0.060 Uiso 1 1 calc R . .
C16 C 0.2680(2) 0.7856(4) 0.5771(2) 0.0549(9) Uani 1 1 d . . .
H16 H 0.2820 0.8257 0.6408 0.066 Uiso 1 1 calc R . .
C17 C 0.2778(2) 0.6346(4) 0.5625(2) 0.0486(8) Uani 1 1 d . . .
H17 H 0.2970 0.5707 0.6151 0.058 Uiso 1 1 calc R . .
C18 C 0.25810(19) 0.5817(3) 0.46765(18) 0.0350(6) Uani 1 1 d . . .
C19 C 0.26387(19) 0.4291(3) 0.43486(18) 0.0344(6) Uani 1 1 d . . .
H19 H 0.2808 0.3501 0.4779 0.041 Uiso 1 1 calc R . .
C20 C 0.24083(19) 0.2677(3) 0.29505(18) 0.0316(5) Uani 1 1 d . . .
H20 H 0.2423 0.1916 0.3484 0.038 Uiso 1 1 calc R . .
C21 C 0.3367(2) 0.2436(3) 0.2288(2) 0.0372(6) Uani 1 1 d . . .
H21 H 0.3313 0.3106 0.1704 0.045 Uiso 1 1 calc R . .
C22 C 0.3389(2) 0.0849(3) 0.1916(2) 0.0436(6) Uani 1 1 d . . .
H22A H 0.3998 0.0707 0.1493 0.065 Uiso 1 1 calc R . .
H22B H 0.2752 0.0646 0.1536 0.065 Uiso 1 1 calc R . .
H22C H 0.3432 0.0180 0.2483 0.065 Uiso 1 1 calc R . .
C23 C 0.4386(2) 0.2769(4) 0.2844(3) 0.0543(8) Uani 1 1 d . . .
H23A H 0.4373 0.3783 0.3084 0.082 Uiso 1 1 calc R . .
H23B H 0.4976 0.2639 0.2396 0.082 Uiso 1 1 calc R . .
H23C H 0.4459 0.2098 0.3407 0.082 Uiso 1 1 calc R . .
C24 C 0.13721(19) 0.2526(3) 0.23855(17) 0.0307(5) Uani 1 1 d . . .
H24A H 0.1288 0.1497 0.2166 0.037 Uiso 1 1 calc R . .
H24B H 0.0792 0.2757 0.2838 0.037 Uiso 1 1 calc R . .
C30 C -0.0560(2) 0.7703(3) 0.3613(2) 0.0376(6) Uani 1 1 d . . .
H30 H -0.0085 0.6950 0.3323 0.045 Uiso 1 1 calc R A 1
Cl1 Cl -0.18595(5) 0.72597(9) 0.32922(5) 0.04356(16) Uani 1 1 d . B .
Cl2 Cl -0.0252(3) 0.9444(4) 0.3101(2) 0.0680(10) Uani 0.683(18) 1 d P B 1
Cl3 Cl -0.0371(3) 0.7745(9) 0.4883(3) 0.0654(10) Uani 0.683(18) 1 d P B 1
Cl2A Cl -0.0357(6) 0.9521(8) 0.352(2) 0.124(5) Uani 0.317(18) 1 d P B 2
Cl3A Cl -0.0396(7) 0.708(2) 0.4882(6) 0.070(3) Uani 0.317(18) 1 d P B 2
C40 C 0.49768(18) 0.7163(3) 0.33085(18) 0.0341(5) Uani 1 1 d . . .
H40 H 0.4228 0.6894 0.3206 0.041 Uiso 1 1 calc R . .
Cl4 Cl 0.55369(9) 0.59435(12) 0.41391(9) 0.0859(4) Uani 1 1 d . . .
Cl5 Cl 0.55995(7) 0.7114(2) 0.21896(7) 0.1036(5) Uani 1 1 d . . .
Cl6 Cl 0.50451(10) 0.89079(12) 0.38327(13) 0.1030(5) Uani 1 1 d . . .

loop_
_atom_site_aniso_label
_atom_site_aniso_U_11
_atom_site_aniso_U_22
_atom_site_aniso_U_33
_atom_site_aniso_U_23
_atom_site_aniso_U_13
_atom_site_aniso_U_12
B1 0.0330(13) 0.0265(13) 0.0200(11) -0.0012(9) 0.0051(9) -0.0047(10)
B2 0.0282(12) 0.0302(13) 0.0218(11) -0.0039(10) 0.0049(9) -0.0017(10)
N1 0.0386(11) 0.0258(10) 0.0216(9) -0.0025(8) 0.0050(8) -0.0061(9)
N2 0.0277(9) 0.0340(10) 0.0258(9) 0.0015(8) 0.0041(7) -0.0029(8)
O1 0.0366(9) 0.0273(8) 0.0228(8) -0.0020(6) 0.0045(6) -0.0021(7)
O2 0.0296(8) 0.0313(9) 0.0281(8) -0.0033(7) 0.0081(6) -0.0043(7)
O3 0.0308(8) 0.0286(8) 0.0201(7) -0.0047(6) 0.0027(6) -0.0023(7)
C1 0.0340(12) 0.0298(12) 0.0215(10) -0.0054(9) 0.0000(9) -0.0024(10)
C2 0.0342(12) 0.0341(12) 0.0231(10) -0.0026(9) 0.0012(9) -0.0051(10)
C3 0.0344(12) 0.0500(16) 0.0260(11) -0.0068(11) 0.0004(9) -0.0075(12)
C4 0.0352(13) 0.0531(17) 0.0323(13) -0.0070(12) -0.0043(10) 0.0010(12)
C5 0.0436(14) 0.0400(14) 0.0272(11) 0.0013(11) -0.0027(10) 0.0037(12)
C6 0.0399(13) 0.0289(12) 0.0260(11) -0.0024(10) 0.0001(9) -0.0013(10)
C7 0.0440(14) 0.0324(13) 0.0227(11) 0.0012(9) 0.0021(10) -0.0012(11)
C8 0.0387(13) 0.0313(12) 0.0268(11) 0.0016(9) 0.0079(10) -0.0092(10)
C9 0.0453(15) 0.0426(15) 0.0281(12) -0.0034(11) 0.0129(11) -0.0055(12)
C10 0.0635(19) 0.0545(19) 0.0312(14) -0.0094(13) 0.0068(13) -0.0051(15)
C11 0.0497(17) 0.071(2) 0.0496(17) -0.0163(17) 0.0215(14) -0.0128(17)
C12 0.0364(12) 0.0284(12) 0.0334(12) -0.0029(10) 0.0067(10) -0.0095(10)
C13 0.0225(10) 0.0430(14) 0.0288(11) -0.0113(10) 0.0038(9) -0.0027(10)
C14 0.0286(12) 0.0434(15) 0.0462(15) -0.0200(12) 0.0034(11) -0.0036(11)
C15 0.0381(14) 0.061(2) 0.0510(17) -0.0315(16) 0.0026(13) -0.0012(14)
C16 0.0393(14) 0.085(3) 0.0403(15) -0.0372(17) 0.0051(12) -0.0080(16)
C17 0.0411(15) 0.079(2) 0.0256(13) -0.0153(14) 0.0017(11) -0.0062(15)
C18 0.0266(11) 0.0510(16) 0.0275(11) -0.0090(11) 0.0049(9) -0.0068(11)
C19 0.0293(12) 0.0459(16) 0.0281(11) 0.0003(11) 0.0020(9) -0.0043(11)
C20 0.0356(12) 0.0285(12) 0.0307(11) 0.0044(9) 0.0020(9) -0.0010(10)
C21 0.0392(13) 0.0331(13) 0.0394(13) 0.0025(11) 0.0084(10) 0.0063(11)
C22 0.0445(15) 0.0426(16) 0.0437(15) -0.0141(13) -0.0052(12) 0.0088(13)
C23 0.0368(14) 0.0455(17) 0.081(2) -0.0196(17) 0.0090(14) -0.0052(13)
C24 0.0380(12) 0.0256(12) 0.0287(11) 0.0006(9) 0.0039(9) -0.0052(10)
C30 0.0333(12) 0.0411(15) 0.0384(13) -0.0002(12) 0.0025(10) 0.0040(11)
Cl1 0.0387(3) 0.0485(4) 0.0435(3) -0.0069(3) -0.0009(3) -0.0034(3)
Cl2 0.0467(13) 0.0590(14) 0.098(2) 0.0303(12) -0.0216(11) -0.0151(10)
Cl3 0.0368(9) 0.125(3) 0.0341(8) -0.0077(16) 0.0031(6) 0.0050(16)
Cl2A 0.049(2) 0.032(2) 0.293(15) 0.002(5) 0.014(6) 0.0003(16)
Cl3A 0.0413(18) 0.135(7) 0.0329(17) -0.003(4) -0.0033(13) -0.006(4)
C40 0.0257(10) 0.0385(13) 0.0381(12) 0.0010(11) -0.0028(9) -0.0023(11)
Cl4 0.0840(7) 0.0652(6) 0.1077(8) 0.0442(6) -0.0523(6) -0.0250(5)
Cl5 0.0507(5) 0.2165(16) 0.0439(4) -0.0183(7) 0.0138(4) -0.0369(8)
Cl6 0.0766(7) 0.0604(6) 0.1711(13) -0.0523(8) -0.0544(8) 0.0295(5)

loop_
_atom_type_symbol
_atom_type_description
_atom_type_scat_dispersion_real
_atom_type_scat_dispersion_imag
_atom_type_scat_source
C C 0.0033 0.0016 'International Tables Vol C Tables 4.2.6.8 and 6.1.1.4'
H H 0.0000 0.0000 'International Tables Vol C Tables 4.2.6.8 and 6.1.1.4'
N N 0.0061 0.0033 'International Tables Vol C Tables 4.2.6.8 and 6.1.1.4'
O O 0.0106 0.0060 'International Tables Vol C Tables 4.2.6.8 and 6.1.1.4'
B B 0.0013 0.0007 'International Tables Vol C Tables 4.2.6.8 and 6.1.1.4'
Cl Cl 0.1484 0.1585 'International Tables Vol C Tables 4.2.6.8 and 6.1.1.4'

loop_
_geom_angle_atom_site_label_1
_geom_angle_atom_site_label_2
_geom_angle_atom_site_label_3
_geom_angle
_geom_angle_site_symmetry_1
_geom_angle_site_symmetry_3
_geom_angle_publ_flag
O3 B1 O1 116.0(2) . . ?
O3 B1 C1 113.44(19) . . ?
O1 B1 C1 115.72(19) . . ?
O3 B1 N1 106.95(18) . . ?
O1 B1 N1 106.58(18) . . ?
C1 B1 N1 95.28(18) . . ?
O3 B2 O2 115.94(19) . . ?
O3 B2 C13 113.28(19) . . ?
O2 B2 C13 114.6(2) . . ?
O3 B2 N2 109.42(19) . . ?
O2 B2 N2 104.57(18) . . ?
C13 B2 N2 96.69(18) . . ?
C7 N1 C8 122.3(2) . . ?
C7 N1 B1 111.13(19) . . ?
C8 N1 B1 125.97(19) . . ?
C19 N2 C20 122.6(2) . . ?
C19 N2 B2 110.9(2) . . ?
C20 N2 B2 126.25(18) . . ?
C24 O1 B1 115.76(17) . . ?
C12 O2 B2 115.30(18) . . ?
B1 O3 B2 120.63(18) . . ?
C2 C1 C6 116.9(2) . . ?
C2 C1 B1 133.0(2) . . ?
C6 C1 B1 110.1(2) . . ?
C1 C2 C3 120.0(2) . . ?
C1 C2 H2 120.0 . . ?
C3 C2 H2 120.0 . . ?
C4 C3 C2 121.0(3) . . ?
C4 C3 H3 119.5 . . ?
C2 C3 H3 119.5 . . ?
C5 C4 C3 120.3(3) . . ?
C5 C4 H4 119.8 . . ?
C3 C4 H4 119.8 . . ?
C4 C5 C6 117.5(2) . . ?
C4 C5 H5 121.2 . . ?
C6 C5 H5 121.2 . . ?
C5 C6 C1 124.2(2) . . ?
C5 C6 C7 126.2(2) . . ?
C1 C6 C7 109.6(2) . . ?
N1 C7 C6 113.5(2) . . ?
N1 C7 H7 123.3 . . ?
C6 C7 H7 123.3 . . ?
N1 C8 C12 108.26(19) . . ?
N1 C8 C9 109.5(2) . . ?
C12 C8 C9 115.3(2) . . ?
N1 C8 H8 107.9 . . ?
C12 C8 H8 107.9 . . ?
C9 C8 H8 107.9 . . ?
C11 C9 C10 109.9(2) . . ?
C11 C9 C8 110.9(2) . . ?
C10 C9 C8 111.1(3) . . ?
C11 C9 H9 108.3 . . ?
C10 C9 H9 108.3 . . ?
C8 C9 H9 108.3 . . ?
C9 C10 H10A 109.5 . . ?
C9 C10 H10B 109.5 . . ?
H10A C10 H10B 109.5 . . ?
C9 C10 H10C 109.5 . . ?
H10A C10 H10C 109.5 . . ?
H10B C10 H10C 109.5 . . ?
C9 C11 H11A 109.5 . . ?
C9 C11 H11B 109.5 . . ?
H11A C11 H11B 109.5 . . ?
C9 C11 H11C 109.5 . . ?
H11A C11 H11C 109.5 . . ?
H11B C11 H11C 109.5 . . ?
O2 C12 C8 112.9(2) . . ?
O2 C12 H12A 109.0 . . ?
C8 C12 H12A 109.0 . . ?
O2 C12 H12B 109.0 . . ?
C8 C12 H12B 109.0 . . ?
H12A C12 H12B 107.8 . . ?
C14 C13 C18 117.8(2) . . ?
C14 C13 B2 133.2(3) . . ?
C18 C13 B2 109.0(2) . . ?
C15 C14 C13 120.2(3) . . ?
C15 C14 H14 119.9 . . ?
C13 C14 H14 119.9 . . ?
C16 C15 C14 120.3(3) . . ?
C16 C15 H15 119.8 . . ?
C14 C15 H15 119.8 . . ?
C15 C16 C17 121.2(3) . . ?
C15 C16 H16 119.4 . . ?
C17 C16 H16 119.4 . . ?
C18 C17 C16 117.2(3) . . ?
C18 C17 H17 121.4 . . ?
C16 C17 H17 121.4 . . ?
C17 C18 C13 123.3(3) . . ?
C17 C18 C19 126.9(3) . . ?
C13 C18 C19 109.8(2) . . ?
N2 C19 C18 113.5(2) . . ?
N2 C19 H19 123.2 . . ?
C18 C19 H19 123.2 . . ?
N2 C20 C24 108.6(2) . . ?
N2 C20 C21 111.3(2) . . ?
C24 C20 C21 112.9(2) . . ?
N2 C20 H20 108.0 . . ?
C24 C20 H20 108.0 . . ?
C21 C20 H20 108.0 . . ?
C22 C21 C23 109.3(2) . . ?
C22 C21 C20 110.0(2) . . ?
C23 C21 C20 111.5(2) . . ?
C22 C21 H21 108.7 . . ?
C23 C21 H21 108.7 . . ?
C20 C21 H21 108.7 . . ?
C21 C22 H22A 109.5 . . ?
C21 C22 H22B 109.5 . . ?
H22A C22 H22B 109.5 . . ?
C21 C22 H22C 109.5 . . ?
H22A C22 H22C 109.5 . . ?
H22B C22 H22C 109.5 . . ?
C21 C23 H23A 109.5 . . ?
C21 C23 H23B 109.5 . . ?
H23A C23 H23B 109.5 . . ?
C21 C23 H23C 109.5 . . ?
H23A C23 H23C 109.5 . . ?
H23B C23 H23C 109.5 . . ?
O1 C24 C20 112.79(19) . . ?
O1 C24 H24A 109.0 . . ?
C20 C24 H24A 109.0 . . ?
O1 C24 H24B 109.0 . . ?
C20 C24 H24B 109.0 . . ?
H24A C24 H24B 107.8 . . ?
Cl2A C30 Cl3 91.6(8) . . ?
Cl2A C30 Cl1 110.7(4) . . ?
Cl3 C30 Cl1 111.9(2) . . ?
Cl3 C30 Cl2 109.7(3) . . ?
Cl1 C30 Cl2 108.73(17) . . ?
Cl2A C30 Cl3A 110.9(6) . . ?
Cl1 C30 Cl3A 105.3(3) . . ?
Cl2 C30 Cl3A 128.4(5) . . ?
Cl2A C30 H30 123.6 . . ?
Cl3 C30 H30 108.8 . . ?
Cl1 C30 H30 108.8 . . ?
Cl2 C30 H30 108.8 . . ?
Cl3A C30 H30 95.2 . . ?
Cl5 C40 Cl4 111.15(16) . . ?
Cl5 C40 Cl6 111.08(17) . . ?
Cl4 C40 Cl6 107.63(14) . . ?
Cl5 C40 H40 109.0 . . ?
Cl4 C40 H40 109.0 . . ?
Cl6 C40 H40 109.0 . . ?

loop_
_geom_bond_atom_site_label_1
_geom_bond_atom_site_label_2
_geom_bond_distance
_geom_bond_site_symmetry_2
_geom_bond_publ_flag
B1 O3 1.425(3) . ?
B1 O1 1.454(3) . ?
B1 C1 1.629(4) . ?
B1 N1 1.684(3) . ?
B2 O3 1.427(3) . ?
B2 O2 1.463(3) . ?
B2 C13 1.627(3) . ?
B2 N2 1.658(3) . ?
N1 C7 1.282(3) . ?
N1 C8 1.480(3) . ?
N2 C19 1.283(3) . ?
N2 C20 1.465(3) . ?
O1 C24 1.419(3) . ?
O2 C12 1.417(3) . ?
C1 C2 1.394(3) . ?
C1 C6 1.401(3) . ?
C2 C3 1.400(4) . ?
C2 H2 0.9500 . ?
C3 C4 1.391(4) . ?
C3 H3 0.9500 . ?
C4 C5 1.385(4) . ?
C4 H4 0.9500 . ?
C5 C6 1.385(4) . ?
C5 H5 0.9500 . ?
C6 C7 1.462(4) . ?
C7 H7 0.9500 . ?
C8 C12 1.527(3) . ?
C8 C9 1.536(4) . ?
C8 H8 1.0000 . ?
C9 C11 1.525(4) . ?
C9 C10 1.527(4) . ?
C9 H9 1.0000 . ?
C10 H10A 0.9800 . ?
C10 H10B 0.9800 . ?
C10 H10C 0.9800 . ?
C11 H11A 0.9800 . ?
C11 H11B 0.9800 . ?
C11 H11C 0.9800 . ?
C12 H12A 0.9900 . ?
C12 H12B 0.9900 . ?
C13 C14 1.395(4) . ?
C13 C18 1.401(4) . ?
C14 C15 1.395(4) . ?
C14 H14 0.9500 . ?
C15 C16 1.389(5) . ?
C15 H15 0.9500 . ?
C16 C17 1.396(5) . ?
C16 H16 0.9500 . ?
C17 C18 1.391(4) . ?
C17 H17 0.9500 . ?
C18 C19 1.462(4) . ?
C19 H19 0.9500 . ?
C20 C24 1.534(3) . ?
C20 C21 1.543(3) . ?
C20 H20 1.0000 . ?
C21 C22 1.531(4) . ?
C21 C23 1.533(4) . ?
C21 H21 1.0000 . ?
C22 H22A 0.9800 . ?
C22 H22B 0.9800 . ?
C22 H22C 0.9800 . ?
C23 H23A 0.9800 . ?
C23 H23B 0.9800 . ?
C23 H23C 0.9800 . ?
C24 H24A 0.9900 . ?
C24 H24B 0.9900 . ?
C30 Cl2A 1.681(8) . ?
C30 Cl3 1.732(5) . ?
C30 Cl1 1.766(3) . ?
C30 Cl2 1.777(4) . ?
C30 Cl3A 1.815(10) . ?
C30 H30 1.0000 . ?
C40 Cl5 1.716(3) . ?
C40 Cl4 1.732(3) . ?
C40 Cl6 1.743(3) . ?
C40 H40 1.0000 . ?
